data_1570779
loop_
_publ_author_name
'Hern\'andez T\'ellez, Guadalupe'
'Moreno Morales, Gloria E.'
'Sharma, Pankaj'
'Gonzalez, Rodary'
'Anzaldo, Bertin'

_publ_section_title
;
 trans-Dichloridobis[(S)-(&#x2212;)-1-(4-methylphenyl)ethylamine-\kN]palladium(II)
;
_journal_coeditor_code WM4204
_journal_issue 1
_journal_name_full IUCrData
_journal_paper_doi 10.1107/S2414314624000361
_journal_volume 9
_journal_year 2024
_chemical_absolute_configuration syn
_chemical_formula_iupac '[Pd Cl2 (C9 H13 N1)2]'
_chemical_formula_moiety 'C18 H26 Cl2 N2 Pd'
_chemical_formula_sum 'C18 H26 Cl2 N2 Pd'
_chemical_formula_weight 447.71
_chemical_name_systematic
<i>trans</i>-Dichloridobis[(<i>S</i>)-(--)-1-(4-methylphenyl)ethylamine-\k<i>N</i>]palladium(II)
_space_group_crystal_system orthorhombic
_space_group_IT_number 19
_space_group_name_Hall 'P 2ac 2ab'
_space_group_name_H-M_alt 'P 21 21 21'
_atom_sites_solution_hydrogens geom
_audit_creation_method
;
Olex2 1.5
(compiled 2023.08.24 svn.re1ec1418 for OlexSys, GUI svn.r6817)
;
_cell_angle_alpha 90
_cell_angle_beta 90
_cell_angle_gamma 90
_cell_formula_units_Z 4
_cell_length_a 6.5385(2)
_cell_length_b 16.7263(8)
_cell_length_c 19.0096(11)
_cell_measurement_reflns_used 7901
_cell_measurement_temperature 293(2)
_cell_measurement_theta_max 27.0820
_cell_measurement_theta_min 3.2620
_cell_volume 2078.98(17)
_computing_cell_refinement
;
CrysAlisPro (Rigaku OD, 2015)
;
_computing_data_collection
;
CrysAlisPro (Rigaku OD, 2015)
;
_computing_data_reduction
;
CrysAlisPro (Rigaku OD, 2015)
;
_computing_molecular_graphics
;
Olex2 (Dolomanov <i>et al.</i>,  2009)
;
_computing_publication_material
;
Olex2 (Dolomanov <i>et al.</i>,  2009)
;
_computing_structure_refinement
;
SHELXL (Sheldrick, 2015)
;
_computing_structure_solution
;
ShelXD (Sheldrick, 2008)
;
_diffrn_ambient_temperature 293(2)
_diffrn_detector_area_resol_mean 10.5564
_diffrn_measured_fraction_theta_full 0.998
_diffrn_measured_fraction_theta_max 0.999
_diffrn_measurement_device 'four-circle diffractometer'
_diffrn_measurement_device_type 'Xcalibur, Atlas, Gemini'
_diffrn_measurement_method '\w scans'
_diffrn_radiation_type MoK\a
_diffrn_radiation_wavelength 0.71073
_diffrn_reflns_av_R_equivalents 0.0612
_diffrn_reflns_av_unetI/netI 0.0465
_diffrn_reflns_limit_h_max 10
_diffrn_reflns_limit_h_min -10
_diffrn_reflns_limit_k_max 25
_diffrn_reflns_limit_k_min -25
_diffrn_reflns_limit_l_max 29
_diffrn_reflns_limit_l_min -29
_diffrn_reflns_number 45575
_diffrn_reflns_theta_full 25.242
_diffrn_reflns_theta_max 33.139
_diffrn_reflns_theta_min 3.245
_exptl_absorpt_coefficient_mu 1.150
_exptl_absorpt_correction_T_max 0.915
_exptl_absorpt_correction_T_min 0.722
_exptl_absorpt_correction_type gaussian
_exptl_absorpt_process_details
;
(CrysAlisPro; Rigaku OD, 2015)
;
_exptl_crystal_colour yellow
_exptl_crystal_density_diffrn 1.430
_exptl_crystal_description block
_exptl_crystal_F_000 912
_exptl_crystal_size_max 0.579
_exptl_crystal_size_mid 0.377
_exptl_crystal_size_min 0.141
_refine_diff_density_max 0.624
_refine_diff_density_min -0.641
_refine_ls_abs_structure_details
;
Flack<i> </i>x determined using 1800 quotients
[(<i>I</i>^+^)-(<i>I</i>^-^)]/[(<i>I</i>^+^)+(<i>I</i>^-^)]
(Parsons <i>et al.</i>, 2013)
;
_refine_ls_abs_structure_Flack -0.032(18)
_refine_ls_extinction_method none
_refine_ls_goodness_of_fit_ref 1.046
_refine_ls_hydrogen_treatment constr
_refine_ls_matrix_type full
_refine_ls_number_parameters 212
_refine_ls_number_reflns 7907
_refine_ls_number_restraints 0
_refine_ls_restrained_S_all 1.046
_refine_ls_R_factor_all 0.0798
_refine_ls_R_factor_gt 0.0492
_refine_ls_shift/su_max 0.000
_refine_ls_shift/su_mean 0.000
_refine_ls_structure_factor_coef Fsqd
_refine_ls_weighting_details 'w=1/[\s^2^(Fo^2^)+(0.0333P)^2^+0.5029P] where P=(Fo^2^+2Fc^2^)/3'
_refine_ls_weighting_scheme calc
_refine_ls_wR_factor_gt 0.0851
_refine_ls_wR_factor_ref 0.0954
_reflns_number_gt 5561
_reflns_number_total 7907
_reflns_threshold_expression 'I > 2\s(I)'
_cod_data_source_file wm4204.cif
_cod_data_source_block I
_cod_original_cell_volume 2078.99(17)
_cod_database_code 1570779
_shelx_space_group_comment
;
The symmetry employed for this shelxl refinement is uniquely defined
by the following loop, which should always be used as a source of
symmetry information in preference to the above space-group names.
They are only intended as comments.
;

loop_
_space_group_symop_operation_xyz
'x, y, z'
'-x+1/2, -y, z+1/2'
'x+1/2, -y+1/2, -z'
'-x, y+1/2, -z+1/2'

loop_
_atom_site_type_symbol
_atom_site_label
_atom_site_fract_x
_atom_site_fract_y
_atom_site_fract_z
_atom_site_U_iso_or_equiv
_atom_site_adp_type
_atom_site_calc_flag
_atom_site_occupancy
_atom_site_disorder_assembly
_atom_site_disorder_group
Pd Pd1 0.43881(5) 0.37662(2) 0.46621(2) 0.04528(10) Uani d 1 . .
Cl Cl1 0.72228(19) 0.43738(10) 0.51427(9) 0.0786(5) Uani d 1 . .
Cl Cl2 0.14917(17) 0.31631(8) 0.42362(8) 0.0618(4) Uani d 1 . .
C C1 0.2846(8) 0.5452(3) 0.4715(3) 0.0574(12) Uani d 1 . .
H H1 0.427445 0.550708 0.456647 0.069 Uiso calc 1 . .
C C2 0.2394(8) 0.6133(3) 0.5206(3) 0.0529(11) Uani d 1 . .
C C3 0.3892(9) 0.6670(3) 0.5384(4) 0.0700(15) Uani d 1 . .
H H3 0.519174 0.660828 0.519264 0.084 Uiso calc 1 . .
C C4 0.3531(12) 0.7299(4) 0.5837(4) 0.082(2) Uani d 1 . .
H H4 0.458570 0.764935 0.594914 0.099 Uiso calc 1 . .
C C5 0.1610(12) 0.7412(3) 0.6126(3) 0.0743(17) Uani d 1 . .
C C6 0.0115(9) 0.6873(4) 0.5960(3) 0.0717(16) Uani d 1 . .
H H6 -0.117513 0.692942 0.616073 0.086 Uiso calc 1 . .
C C7 0.0475(9) 0.6243(3) 0.5499(3) 0.0658(13) Uani d 1 . .
H H7 -0.058080 0.589240 0.538736 0.079 Uiso calc 1 . .
C C8 0.1214(15) 0.8108(4) 0.6624(4) 0.109(3) Uani d 1 . .
H H8A -0.020601 0.811728 0.675214 0.163 Uiso calc 1 . .
H H8B 0.156602 0.860098 0.639512 0.163 Uiso calc 1 . .
H H8C 0.203350 0.804591 0.703986 0.163 Uiso calc 1 . .
C C9 0.1548(13) 0.5439(4) 0.4054(3) 0.089(2) Uani d 1 . .
H H9A 0.194650 0.499443 0.376566 0.133 Uiso calc 1 . .
H H9B 0.174363 0.592758 0.379829 0.133 Uiso calc 1 . .
H H9C 0.013344 0.538613 0.418088 0.133 Uiso calc 1 . .
C C10 0.6754(7) 0.1854(3) 0.3317(3) 0.0538(12) Uani d 1 . .
C C11 0.5455(8) 0.1214(4) 0.3346(3) 0.0696(14) Uani d 1 . .
H H11 0.410391 0.129536 0.348156 0.084 Uiso calc 1 . .
C C12 0.6089(12) 0.0453(4) 0.3181(4) 0.079(2) Uani d 1 . .
H H12 0.515250 0.003482 0.318976 0.094 Uiso calc 1 . .
C C13 0.8098(12) 0.0302(4) 0.3004(3) 0.0724(17) Uani d 1 . .
C C14 0.9381(11) 0.0941(4) 0.2986(4) 0.086(2) Uani d 1 . .
H H14 1.074562 0.085587 0.287024 0.103 Uiso calc 1 . .
C C15 0.8753(8) 0.1713(4) 0.3133(4) 0.0789(19) Uani d 1 . .
H H15 0.967897 0.213352 0.310781 0.095 Uiso calc 1 . .
C C16 0.8851(15) -0.0534(4) 0.2830(4) 0.111(3) Uani d 1 . .
H H16A 0.825566 -0.090992 0.315120 0.166 Uiso calc 1 . .
H H16B 1.031357 -0.055076 0.286979 0.166 Uiso calc 1 . .
H H16C 0.845891 -0.066826 0.235748 0.166 Uiso calc 1 . .
C C17 0.5914(7) 0.2677(3) 0.3488(3) 0.0563(12) Uani d 1 . .
H H17 0.444373 0.266492 0.338874 0.068 Uiso calc 1 . .
C C18 0.6817(12) 0.3357(4) 0.3063(4) 0.0852(19) Uani d 1 . .
H H18A 0.624801 0.385508 0.322108 0.128 Uiso calc 1 . .
H H18B 0.649956 0.328210 0.257422 0.128 Uiso calc 1 . .
H H18C 0.827385 0.336610 0.312394 0.128 Uiso calc 1 . .
N N1 0.2654(6) 0.4663(2) 0.5077(2) 0.0496(9) Uani d 1 . .
H H1A 0.134790 0.451351 0.506492 0.060 Uiso calc 1 . .
H H1B 0.299856 0.472545 0.552656 0.060 Uiso calc 1 . .
N N2 0.6156(6) 0.2865(2) 0.4253(2) 0.0532(10) Uani d 1 . .
H H2A 0.746127 0.298909 0.432873 0.064 Uiso calc 1 . .
H H2B 0.589351 0.242141 0.449531 0.064 Uiso calc 1 . .

loop_
_atom_site_aniso_label
_atom_site_aniso_U_11
_atom_site_aniso_U_22
_atom_site_aniso_U_33
_atom_site_aniso_U_12
_atom_site_aniso_U_13
_atom_site_aniso_U_23
Pd1 0.03448(13) 0.05194(17) 0.04942(17) 0.00021(15) -0.00095(15) -0.00264(18)
Cl1 0.0396(6) 0.1033(11) 0.0927(12) -0.0090(7) -0.0076(6) -0.0358(9)
Cl2 0.0343(5) 0.0663(8) 0.0849(10) -0.0047(5) -0.0015(6) -0.0168(7)
C1 0.065(3) 0.053(3) 0.054(3) 0.001(2) 0.008(3) 0.001(3)
C2 0.062(3) 0.046(3) 0.051(3) -0.001(2) 0.003(2) 0.001(2)
C3 0.075(4) 0.061(3) 0.074(4) -0.011(3) 0.010(3) 0.003(3)
C4 0.107(5) 0.061(4) 0.080(5) -0.023(4) -0.002(4) -0.005(3)
C5 0.110(5) 0.053(3) 0.060(4) 0.004(3) -0.004(4) -0.003(3)
C6 0.074(4) 0.076(4) 0.064(4) 0.014(3) 0.004(3) -0.005(3)
C7 0.070(3) 0.060(3) 0.067(3) 0.001(3) -0.009(3) -0.007(3)
C8 0.169(9) 0.079(4) 0.079(5) 0.006(5) 0.005(5) -0.027(4)
C9 0.139(6) 0.073(4) 0.054(4) 0.022(4) -0.004(4) -0.007(3)
C10 0.042(2) 0.073(3) 0.046(3) 0.005(2) -0.002(2) -0.006(3)
C11 0.055(3) 0.084(4) 0.070(3) 0.004(4) 0.008(3) 0.017(3)
C12 0.088(5) 0.067(4) 0.081(5) -0.002(3) 0.004(4) 0.013(3)
C13 0.096(5) 0.075(4) 0.046(3) 0.013(4) 0.003(3) -0.002(3)
C14 0.055(3) 0.108(5) 0.095(5) 0.015(4) 0.011(4) -0.035(4)
C15 0.048(3) 0.091(4) 0.098(5) 0.000(3) 0.011(3) -0.036(4)
C16 0.168(9) 0.085(5) 0.079(5) 0.036(6) 0.016(5) -0.001(4)
C17 0.042(3) 0.075(3) 0.051(3) 0.007(2) -0.005(2) -0.006(3)
C18 0.101(5) 0.080(4) 0.075(5) 0.009(4) 0.005(4) 0.008(4)
N1 0.049(2) 0.051(2) 0.049(2) 0.0013(17) 0.0052(18) -0.0033(18)
N2 0.0399(19) 0.065(2) 0.055(3) 0.0106(18) 0.0000(17) -0.005(2)

loop_
_atom_type_symbol
_atom_type_description
_atom_type_scat_dispersion_real
_atom_type_scat_dispersion_imag
_atom_type_scat_source
C C 0.0033 0.0016 'International Tables Vol C Tables 4.2.6.8 and 6.1.1.4'
H H 0.0000 0.0000 'International Tables Vol C Tables 4.2.6.8 and 6.1.1.4'
Cl Cl 0.1484 0.1585 'International Tables Vol C Tables 4.2.6.8 and 6.1.1.4'
N N 0.0061 0.0033 'International Tables Vol C Tables 4.2.6.8 and 6.1.1.4'
Pd Pd -0.9988 1.0072 'International Tables Vol C Tables 4.2.6.8 and 6.1.1.4'

loop_
_geom_angle_atom_site_label_1
_geom_angle_atom_site_label_2
_geom_angle_atom_site_label_3
_geom_angle_site_symmetry_1
_geom_angle_site_symmetry_3
_geom_angle
_geom_angle_publ_flag
Cl2 Pd1 Cl1 . . 177.22(6) ?
N1 Pd1 Cl1 . . 88.25(12) ?
N1 Pd1 Cl2 . . 90.05(12) ?
N1 Pd1 N2 . . 179.39(18) ?
N2 Pd1 Cl1 . . 91.21(12) ?
N2 Pd1 Cl2 . . 90.48(12) ?
C2 C1 H1 . . 107.2 ?
C2 C1 C9 . . 114.6(4) ?
C9 C1 H1 . . 107.2 ?
N1 C1 H1 . . 107.2 ?
N1 C1 C2 . . 111.5(4) ?
N1 C1 C9 . . 108.8(5) ?
C3 C2 C1 . . 120.6(5) ?
C3 C2 C7 . . 117.5(5) ?
C7 C2 C1 . . 122.0(5) ?
C2 C3 H3 . . 119.0 ?
C2 C3 C4 . . 122.1(6) ?
C4 C3 H3 . . 119.0 ?
C3 C4 H4 . . 119.8 ?
C3 C4 C5 . . 120.5(6) ?
C5 C4 H4 . . 119.8 ?
C4 C5 C8 . . 120.3(7) ?
C6 C5 C4 . . 117.9(6) ?
C6 C5 C8 . . 121.7(7) ?
C5 C6 H6 . . 119.2 ?
C5 C6 C7 . . 121.6(6) ?
C7 C6 H6 . . 119.2 ?
C2 C7 C6 . . 120.5(5) ?
C2 C7 H7 . . 119.8 ?
C6 C7 H7 . . 119.8 ?
C5 C8 H8A . . 109.5 ?
C5 C8 H8B . . 109.5 ?
C5 C8 H8C . . 109.5 ?
H8A C8 H8B . . 109.5 ?
H8A C8 H8C . . 109.5 ?
H8B C8 H8C . . 109.5 ?
C1 C9 H9A . . 109.5 ?
C1 C9 H9B . . 109.5 ?
C1 C9 H9C . . 109.5 ?
H9A C9 H9B . . 109.5 ?
H9A C9 H9C . . 109.5 ?
H9B C9 H9C . . 109.5 ?
C11 C10 C15 . . 117.8(6) ?
C11 C10 C17 . . 118.5(5) ?
C15 C10 C17 . . 123.7(5) ?
C10 C11 H11 . . 119.1 ?
C10 C11 C12 . . 121.9(6) ?
C12 C11 H11 . . 119.1 ?
C11 C12 H12 . . 119.6 ?
C11 C12 C13 . . 120.9(7) ?
C13 C12 H12 . . 119.6 ?
C12 C13 C16 . . 122.1(7) ?
C14 C13 C12 . . 116.7(6) ?
C14 C13 C16 . . 121.2(7) ?
C13 C14 H14 . . 118.5 ?
C13 C14 C15 . . 123.1(6) ?
C15 C14 H14 . . 118.5 ?
C10 C15 C14 . . 119.7(6) ?
C10 C15 H15 . . 120.2 ?
C14 C15 H15 . . 120.2 ?
C13 C16 H16A . . 109.5 ?
C13 C16 H16B . . 109.5 ?
C13 C16 H16C . . 109.5 ?
H16A C16 H16B . . 109.5 ?
H16A C16 H16C . . 109.5 ?
H16B C16 H16C . . 109.5 ?
C10 C17 H17 . . 107.2 ?
C18 C17 C10 . . 115.2(5) ?
C18 C17 H17 . . 107.2 ?
N2 C17 C10 . . 111.1(4) ?
N2 C17 H17 . . 107.2 ?
N2 C17 C18 . . 108.6(5) ?
C17 C18 H18A . . 109.5 ?
C17 C18 H18B . . 109.5 ?
C17 C18 H18C . . 109.5 ?
H18A C18 H18B . . 109.5 ?
H18A C18 H18C . . 109.5 ?
H18B C18 H18C . . 109.5 ?
Pd1 N1 H1A . . 108.5 ?
Pd1 N1 H1B . . 108.5 ?
C1 N1 Pd1 . . 115.2(3) ?
C1 N1 H1A . . 108.5 ?
C1 N1 H1B . . 108.5 ?
H1A N1 H1B . . 107.5 ?
Pd1 N2 H2A . . 107.9 ?
Pd1 N2 H2B . . 107.9 ?
C17 N2 Pd1 . . 117.6(3) ?
C17 N2 H2A . . 107.9 ?
C17 N2 H2B . . 107.9 ?
H2A N2 H2B . . 107.2 ?

loop_
_geom_bond_atom_site_label_1
_geom_bond_atom_site_label_2
_geom_bond_site_symmetry_2
_geom_bond_distance
_geom_bond_publ_flag
Pd1 Cl1 . 2.3028(13) ?
Pd1 Cl2 . 2.2933(12) ?
Pd1 N1 . 2.039(4) ?
Pd1 N2 . 2.053(4) ?
C1 H1 . 0.9800 ?
C1 C2 . 1.502(7) ?
C1 C9 . 1.516(9) ?
C1 N1 . 1.494(6) ?
C2 C3 . 1.371(7) ?
C2 C7 . 1.385(7) ?
C3 H3 . 0.9300 ?
C3 C4 . 1.381(8) ?
C4 H4 . 0.9300 ?
C4 C5 . 1.383(10) ?
C5 C6 . 1.366(9) ?
C5 C8 . 1.524(8) ?
C6 H6 . 0.9300 ?
C6 C7 . 1.391(8) ?
C7 H7 . 0.9300 ?
C8 H8A . 0.9600 ?
C8 H8B . 0.9600 ?
C8 H8C . 0.9600 ?
C9 H9A . 0.9600 ?
C9 H9B . 0.9600 ?
C9 H9C . 0.9600 ?
C10 C11 . 1.368(7) ?
C10 C15 . 1.373(7) ?
C10 C17 . 1.517(7) ?
C11 H11 . 0.9300 ?
C11 C12 . 1.374(8) ?
C12 H12 . 0.9300 ?
C12 C13 . 1.379(10) ?
C13 C14 . 1.360(9) ?
C13 C16 . 1.518(9) ?
C14 H14 . 0.9300 ?
C14 C15 . 1.382(8) ?
C15 H15 . 0.9300 ?
C16 H16A . 0.9600 ?
C16 H16B . 0.9600 ?
C16 H16C . 0.9600 ?
C17 H17 . 0.9800 ?
C17 C18 . 1.515(8) ?
C17 N2 . 1.496(7) ?
C18 H18A . 0.9600 ?
C18 H18B . 0.9600 ?
C18 H18C . 0.9600 ?
N1 H1A . 0.8900 ?
N1 H1B . 0.8900 ?
N2 H2A . 0.8900 ?
N2 H2B . 0.8900 ?

loop_
_geom_hbond_atom_site_label_D
_geom_hbond_atom_site_label_H
_geom_hbond_atom_site_label_A
_geom_hbond_site_symmetry_A
_geom_hbond_distance_DH
_geom_hbond_distance_HA
_geom_hbond_distance_DA
_geom_hbond_angle_DHA
C1 H1 Cl1 . 0.98 2.92 3.479(5) 117
C17 H17 Cl2 . 0.98 2.65 3.323(5) 126
N1 H1A Cl1 1_455 0.89 2.71 3.586(4) 168
N2 H2A Cl2 1_655 0.89 2.66 3.524(4) 165
N2 H2B Cl2 3_556 0.89 2.63 3.355(4) 139

loop_
_geom_torsion_atom_site_label_1
_geom_torsion_atom_site_label_2
_geom_torsion_atom_site_label_3
_geom_torsion_atom_site_label_4
_geom_torsion_site_symmetry_1
_geom_torsion_site_symmetry_2
_geom_torsion_site_symmetry_3
_geom_torsion_site_symmetry_4
_geom_torsion
_geom_torsion_publ_flag
C1 C2 C3 C4 . . . . -179.6(6) ?
C1 C2 C7 C6 . . . . 179.1(5) ?
C2 C1 N1 Pd1 . . . . -153.2(3) ?
C2 C3 C4 C5 . . . . -0.5(10) ?
C3 C2 C7 C6 . . . . -0.6(8) ?
C3 C4 C5 C6 . . . . 1.4(11) ?
C3 C4 C5 C8 . . . . -179.8(6) ?
C4 C5 C6 C7 . . . . -1.9(10) ?
C5 C6 C7 C2 . . . . 1.5(9) ?
C7 C2 C3 C4 . . . . 0.1(9) ?
C8 C5 C6 C7 . . . . 179.3(6) ?
C9 C1 C2 C3 . . . . -120.9(6) ?
C9 C1 C2 C7 . . . . 59.5(7) ?
C9 C1 N1 Pd1 . . . . 79.5(5) ?
C10 C11 C12 C13 . . . . 2.4(10) ?
C10 C17 N2 Pd1 . . . . -161.6(3) ?
C11 C10 C15 C14 . . . . 0.0(10) ?
C11 C10 C17 C18 . . . . -144.6(6) ?
C11 C10 C17 N2 . . . . 91.3(6) ?
C11 C12 C13 C14 . . . . -1.4(11) ?
C11 C12 C13 C16 . . . . 179.1(6) ?
C12 C13 C14 C15 . . . . -0.3(11) ?
C13 C14 C15 C10 . . . . 1.0(12) ?
C15 C10 C11 C12 . . . . -1.7(9) ?
C15 C10 C17 C18 . . . . 35.4(8) ?
C15 C10 C17 N2 . . . . -88.7(7) ?
C16 C13 C14 C15 . . . . 179.2(7) ?
C17 C10 C11 C12 . . . . 178.3(6) ?
C17 C10 C15 C14 . . . . 180.0(6) ?
C18 C17 N2 Pd1 . . . . 70.7(5) ?
N1 C1 C2 C3 . . . . 115.0(5) ?
N1 C1 C2 C7 . . . . -64.6(6) ?
